data_4315717
loop_
_publ_author_name
'Woo Ram Lee'
'Dae Won Ryu'
'Jin Wuk Lee'
'Jung Hee Yoon'
'Eui Kwan Koh'
'Chang Seop Hong'

_publ_section_title
;
 Microporous Lanthanide-Organic Frameworks with Open Metal Sites:
 Unexpected Sorption Propensity and Multifunctional Properties
;
_journal_name_full 'Inorganic Chemistry'
_journal_page_first 4723
_journal_page_last 4725
_journal_paper_doi 10.1021/ic902182x
_journal_volume 49
_journal_year 2010
_chemical_formula_sum 'C24 H19 N Nd O8 P'
_chemical_formula_weight 624.61
_chemical_name_systematic
;
 ?
;
_space_group_IT_number 2
_symmetry_cell_setting triclinic
_symmetry_space_group_name_Hall '-P 1'
_symmetry_space_group_name_H-M 'P -1'
_atom_sites_solution_hydrogens geom
_atom_sites_solution_primary direct
_atom_sites_solution_secondary difmap
_audit_creation_method SHELXL-97
_cell_angle_alpha 73.0570(10)
_cell_angle_beta 71.5280(10)
_cell_angle_gamma 66.4560(10)
_cell_formula_units_Z 2
_cell_length_a 10.7298(3)
_cell_length_b 11.9079(4)
_cell_length_c 14.7678(4)
_cell_measurement_reflns_used 8344
_cell_measurement_temperature 130(2)
_cell_measurement_theta_max 28.205
_cell_measurement_theta_min 2.1265
_cell_volume 1610.92(8)
_computing_cell_refinement 'Bruker SMART APEXII'
_computing_data_collection 'Bruker SMART APEXII'
_computing_data_reduction 'Bruker SAINT'
_computing_molecular_graphics WingX
_computing_publication_material WingX
_computing_structure_refinement 'SHELXL-97 (Sheldrick, 1997)'
_computing_structure_solution SHELXTL
_diffrn_ambient_temperature 130(2)
_diffrn_measured_fraction_theta_full 0.945
_diffrn_measured_fraction_theta_max 0.945
_diffrn_measurement_device_type 'CCD area detector'
_diffrn_measurement_method 'omega scans'
_diffrn_radiation_monochromator graphite
_diffrn_radiation_source 'fine-focus sealed tube'
_diffrn_radiation_type MoK\a
_diffrn_radiation_wavelength 0.71073
_diffrn_reflns_av_R_equivalents 0.0246
_diffrn_reflns_av_sigmaI/netI 0.0272
_diffrn_reflns_limit_h_max 14
_diffrn_reflns_limit_h_min -14
_diffrn_reflns_limit_k_max 14
_diffrn_reflns_limit_k_min -15
_diffrn_reflns_limit_l_max 18
_diffrn_reflns_limit_l_min -18
_diffrn_reflns_number 25284
_diffrn_reflns_theta_full 28.25
_diffrn_reflns_theta_max 28.25
_diffrn_reflns_theta_min 1.48
_exptl_absorpt_coefficient_mu 1.698
_exptl_absorpt_correction_T_max 0.8445
_exptl_absorpt_correction_T_min 0.5350
_exptl_absorpt_correction_type multi-scan
_exptl_absorpt_process_details sadabs
_exptl_crystal_colour colorless(blue)
_exptl_crystal_density_diffrn 1.288
_exptl_crystal_density_method 'not measured'
_exptl_crystal_description triclinc
_exptl_crystal_F_000 618
_exptl_crystal_size_max 0.42
_exptl_crystal_size_mid 0.18
_exptl_crystal_size_min 0.10
_platon_squeeze_details
;
;
_refine_diff_density_max 1.211
_refine_diff_density_min -1.184
_refine_diff_density_rms 0.180
_refine_ls_extinction_method none
_refine_ls_goodness_of_fit_ref 1.151
_refine_ls_hydrogen_treatment constr
_refine_ls_matrix_type full
_refine_ls_number_parameters 318
_refine_ls_number_reflns 7548
_refine_ls_number_restraints 0
_refine_ls_restrained_S_all 1.151
_refine_ls_R_factor_all 0.0372
_refine_ls_R_factor_gt 0.0345
_refine_ls_shift/su_max 0.002
_refine_ls_shift/su_mean 0.000
_refine_ls_structure_factor_coef Fsqd
_refine_ls_weighting_details 'calc w=1/[\s^2^(Fo^2^)+(0.0853P)^2^+1.5473P] where P=(Fo^2^+2Fc^2^)/3'
_refine_ls_weighting_scheme calc
_refine_ls_wR_factor_gt 0.1225
_refine_ls_wR_factor_ref 0.1268
_reflns_number_gt 6952
_reflns_number_total 7548
_reflns_threshold_expression >2sigma(I)
_cod_data_source_file ic902182x_si_001.cif
_cod_data_source_block squeezed
_cod_database_code 4315717

loop_
_symmetry_equiv_pos_as_xyz
'x, y, z'
'-x, -y, -z'

loop_
_atom_site_label
_atom_site_type_symbol
_atom_site_fract_x
_atom_site_fract_y
_atom_site_fract_z
_atom_site_U_iso_or_equiv
_atom_site_adp_type
_atom_site_occupancy
_atom_site_symmetry_multiplicity
_atom_site_calc_flag
_atom_site_refinement_flags
_atom_site_disorder_assembly
_atom_site_disorder_group
Nd1 Nd -0.014953(18) 0.549450(15) 0.628288(13) 0.01519(9) Uani 1 1 d . . .
P1 P 0.14072(10) 0.71810(9) 0.72648(7) 0.01700(19) Uani 1 1 d . . .
O2 O 0.0489(3) 0.4187(3) 0.7854(2) 0.0242(6) Uani 1 1 d . . .
O6 O 0.2387(3) 0.4339(3) 0.5947(2) 0.0225(6) Uani 1 1 d . . .
O4 O 0.0724(3) 0.6799(3) 0.4807(2) 0.0229(6) Uani 1 1 d . . .
O3 O -0.1734(3) 0.5404(3) 0.8003(2) 0.0272(6) Uani 1 1 d . . .
O5 O 0.0425(3) 0.6515(3) 0.3462(2) 0.0262(6) Uani 1 1 d . . .
C10 C 0.1284(4) 0.6657(4) 0.8544(3) 0.0220(8) Uani 1 1 d . . .
C3 C 0.4839(4) 0.6415(4) 0.5086(3) 0.0211(7) Uani 1 1 d . . .
H3 H 0.5023 0.6374 0.4422 0.025 Uiso 1 1 calc R . .
C7 C 0.0760(4) 0.8865(3) 0.7013(3) 0.0188(7) Uani 1 1 d . . .
C1 C 0.3210(4) 0.6750(3) 0.6621(3) 0.0198(7) Uani 1 1 d . . .
C8 C -0.0151(4) 0.9449(4) 0.6396(3) 0.0247(8) Uani 1 1 d . . .
H8 H -0.0498 0.8972 0.6186 0.030 Uiso 1 1 calc R . .
C2 C 0.3481(4) 0.6676(4) 0.5647(3) 0.0197(7) Uani 1 1 d . . .
H2 H 0.2737 0.6804 0.5368 0.024 Uiso 1 1 calc R . .
C4 C 0.5940(4) 0.6210(3) 0.5500(3) 0.0200(7) Uani 1 1 d . . .
C11 C 0.0276(5) 0.7430(5) 0.9173(3) 0.0356(11) Uani 1 1 d . . .
H11 H -0.0278 0.8247 0.8925 0.043 Uiso 1 1 calc R . .
C5 C 0.5664(4) 0.6289(4) 0.6472(3) 0.0262(8) Uani 1 1 d . . .
H5 H 0.6409 0.6147 0.6754 0.031 Uiso 1 1 calc R . .
C6 C 0.4297(5) 0.6575(5) 0.7032(3) 0.0284(9) Uani 1 1 d . . .
H6 H 0.4106 0.6651 0.7689 0.034 Uiso 1 1 calc R . .
C9 C 0.1226(5) 0.9563(4) 0.7358(3) 0.0294(9) Uani 1 1 d . . .
H9 H 0.1848 0.9159 0.7782 0.035 Uiso 1 1 calc R . .
C18 C -0.0927(4) 0.4202(4) 0.9457(3) 0.0232(8) Uani 1 1 d . . .
C20 C -0.0702(4) 0.4628(4) 0.8374(3) 0.0240(8) Uani 1 1 d . . .
C17 C -0.1926(4) 0.4968(4) 1.0085(3) 0.0274(8) Uani 1 1 d . . .
H17 H -0.2497 0.5775 0.9834 0.033 Uiso 1 1 calc R . .
C19 C -0.0095(5) 0.3019(4) 0.9826(3) 0.0333(10) Uani 1 1 d . . .
H19 H 0.0606 0.2509 0.9392 0.040 Uiso 1 1 calc R . .
O7 O 0.1594(3) 0.4229(3) 0.4775(2) 0.0232(6) Uani 1 1 d . . .
C14 C 0.0086(4) 0.8563(4) 0.3585(3) 0.0200(7) Uani 1 1 d . . .
C13 C 0.0554(4) 0.9269(4) 0.3914(3) 0.0236(8) Uani 1 1 d . . .
H13 H 0.1154 0.8870 0.4353 0.028 Uiso 1 1 calc R . .
C15 C -0.0771(5) 0.9133(4) 0.2927(3) 0.0274(9) Uani 1 1 d . . .
H15 H -0.1046 0.8644 0.2672 0.033 Uiso 1 1 calc R . .
C16 C 0.0449(4) 0.7176(3) 0.3978(3) 0.0185(7) Uani 1 1 d . . .
C21 C 0.2606(4) 0.4127(4) 0.5110(3) 0.0211(7) Uani 1 1 d . . .
O1 O 0.0609(3) 0.6703(3) 0.6889(2) 0.0225(6) Uani 1 1 d . . .
C12 C 0.2088(4) 0.5452(4) 0.8910(3) 0.0274(9) Uani 1 1 d . . .
H12 H 0.2744 0.4918 0.8477 0.033 Uiso 1 1 calc R . .
O1S O -0.2020(3) 0.7583(3) 0.6303(3) 0.0349(7) Uani 1 1 d . . .
C1S C -0.2983(8) 0.8286(7) 0.6691(7) 0.080(3) Uani 1 1 d . . .
H1S H -0.3292 0.8044 0.7372 0.095 Uiso 1 1 calc R . .
N1S N -0.3732(7) 0.9442(6) 0.6262(6) 0.089(2) Uani 1 1 d . . .
C2S C -0.3297(10) 0.9883(11) 0.5226(8) 0.103(3) Uani 1 1 d . . .
H2S1 H -0.2682 1.0358 0.5117 0.154 Uiso 1 1 calc R . .
H2S2 H -0.4122 1.0421 0.4965 0.154 Uiso 1 1 calc R . .
H2S3 H -0.2795 0.9168 0.4897 0.154 Uiso 1 1 calc R . .
C3S C -0.4980(15) 1.0238(14) 0.6807(13) 0.191(9) Uani 1 1 d . . .
H3S1 H -0.5771 1.0429 0.6524 0.286 Uiso 1 1 calc R . .
H3S2 H -0.4845 1.1015 0.6781 0.286 Uiso 1 1 calc R . .
H3S3 H -0.5171 0.9810 0.7485 0.286 Uiso 1 1 calc R . .

loop_
_atom_site_aniso_label
_atom_site_aniso_U_11
_atom_site_aniso_U_22
_atom_site_aniso_U_33
_atom_site_aniso_U_23
_atom_site_aniso_U_13
_atom_site_aniso_U_12
Nd1 0.01759(12) 0.01444(12) 0.01348(12) -0.00243(7) -0.00288(8) -0.00602(8)
P1 0.0209(4) 0.0171(4) 0.0139(4) -0.0028(3) -0.0032(3) -0.0080(3)
O2 0.0312(15) 0.0231(14) 0.0154(13) 0.0003(11) -0.0044(11) -0.0096(11)
O6 0.0210(13) 0.0262(14) 0.0196(14) -0.0068(11) -0.0039(11) -0.0060(11)
O4 0.0313(14) 0.0203(13) 0.0185(13) 0.0024(10) -0.0080(11) -0.0128(11)
O3 0.0271(14) 0.0339(16) 0.0184(14) -0.0033(12) -0.0029(11) -0.0112(12)
O5 0.0427(17) 0.0228(14) 0.0190(14) -0.0020(11) -0.0080(13) -0.0177(13)
C10 0.0227(17) 0.0257(19) 0.0186(18) -0.0055(15) -0.0065(15) -0.0069(15)
C3 0.0231(17) 0.0257(18) 0.0153(17) -0.0042(14) -0.0075(14) -0.0063(14)
C7 0.0263(18) 0.0167(16) 0.0143(17) -0.0029(13) -0.0058(14) -0.0072(14)
C1 0.0206(17) 0.0179(16) 0.0195(18) -0.0024(14) -0.0030(14) -0.0073(14)
C8 0.029(2) 0.0223(19) 0.027(2) -0.0043(16) -0.0113(17) -0.0106(16)
C2 0.0231(17) 0.0234(18) 0.0165(18) -0.0044(14) -0.0077(14) -0.0090(14)
C4 0.0197(17) 0.0192(17) 0.0210(19) -0.0057(14) -0.0044(14) -0.0054(14)
C11 0.036(2) 0.036(2) 0.020(2) -0.0079(18) -0.0015(18) 0.0006(19)
C5 0.0233(18) 0.039(2) 0.0193(19) -0.0055(17) -0.0066(15) -0.0122(17)
C6 0.030(2) 0.045(2) 0.0183(19) -0.0078(17) -0.0061(16) -0.0191(19)
C9 0.042(2) 0.0230(19) 0.033(2) 0.0032(17) -0.026(2) -0.0136(18)
C18 0.0282(19) 0.025(2) 0.0181(19) 0.0001(15) -0.0069(16) -0.0127(16)
C20 0.032(2) 0.0239(19) 0.0189(19) -0.0024(15) -0.0034(16) -0.0155(16)
C17 0.0275(19) 0.027(2) 0.024(2) -0.0001(16) -0.0053(16) -0.0086(16)
C19 0.041(2) 0.027(2) 0.018(2) -0.0076(17) -0.0013(18) 0.0001(18)
O7 0.0219(13) 0.0241(14) 0.0246(15) -0.0042(11) -0.0094(11) -0.0059(11)
C14 0.0298(19) 0.0180(17) 0.0129(17) 0.0005(13) -0.0045(14) -0.0116(15)
C13 0.032(2) 0.0223(18) 0.0226(19) -0.0007(15) -0.0142(17) -0.0116(16)
C15 0.040(2) 0.0186(18) 0.030(2) -0.0010(16) -0.0159(18) -0.0127(17)
C16 0.0214(16) 0.0168(16) 0.0188(18) 0.0024(13) -0.0017(14) -0.0143(14)
C21 0.0204(17) 0.0194(17) 0.0231(19) -0.0050(14) -0.0060(15) -0.0047(14)
O1 0.0255(13) 0.0247(14) 0.0232(14) -0.0101(11) -0.0058(11) -0.0104(11)
C12 0.0257(19) 0.029(2) 0.021(2) -0.0074(16) 0.0010(16) -0.0058(16)
O1S 0.0282(15) 0.0255(15) 0.052(2) -0.0093(15) -0.0140(15) -0.0050(13)
C1S 0.073(5) 0.047(4) 0.091(6) -0.024(4) 0.028(4) -0.022(3)
N1S 0.053(3) 0.059(4) 0.106(6) -0.011(4) 0.011(4) 0.004(3)
C2S 0.073(6) 0.102(7) 0.097(7) 0.011(6) -0.015(5) -0.018(5)
C3S 0.149(13) 0.116(11) 0.162(14) -0.031(10) 0.046(10) 0.042(9)

loop_
_atom_type_symbol
_atom_type_description
_atom_type_scat_dispersion_real
_atom_type_scat_dispersion_imag
_atom_type_scat_source
C C 0.0033 0.0016 'International Tables Vol C Tables 4.2.6.8 and 6.1.1.4'
H H 0.0000 0.0000 'International Tables Vol C Tables 4.2.6.8 and 6.1.1.4'
N N 0.0061 0.0033 'International Tables Vol C Tables 4.2.6.8 and 6.1.1.4'
O O 0.0106 0.0060 'International Tables Vol C Tables 4.2.6.8 and 6.1.1.4'
P P 0.1023 0.0942 'International Tables Vol C Tables 4.2.6.8 and 6.1.1.4'
Nd Nd -0.1943 3.0179 'International Tables Vol C Tables 4.2.6.8 and 6.1.1.4'

loop_
_geom_angle_atom_site_label_1
_geom_angle_atom_site_label_2
_geom_angle_atom_site_label_3
_geom_angle
_geom_angle_site_symmetry_1
_geom_angle_site_symmetry_3
_geom_angle_publ_flag
O1 Nd1 O7 139.89(10) . 2_566 ?
O1 Nd1 O5 144.89(10) . 2_566 ?
O7 Nd1 O5 74.01(10) 2_566 2_566 ?
O1 Nd1 O4 77.20(10) . . ?
O7 Nd1 O4 77.05(10) 2_566 . ?
O5 Nd1 O4 130.99(10) 2_566 . ?
O1 Nd1 O6 80.37(10) . . ?
O7 Nd1 O6 122.74(10) 2_566 . ?
O5 Nd1 O6 85.91(10) 2_566 . ?
O4 Nd1 O6 77.60(10) . . ?
O1 Nd1 O1S 73.13(10) . . ?
O7 Nd1 O1S 71.26(10) 2_566 . ?
O5 Nd1 O1S 127.66(11) 2_566 . ?
O4 Nd1 O1S 76.39(11) . . ?
O6 Nd1 O1S 146.20(10) . . ?
O1 Nd1 O2 74.12(10) . . ?
O7 Nd1 O2 140.89(10) 2_566 . ?
O5 Nd1 O2 70.90(10) 2_566 . ?
O4 Nd1 O2 140.59(10) . . ?
O6 Nd1 O2 71.47(9) . . ?
O1S Nd1 O2 119.07(11) . . ?
O1 Nd1 O3 81.22(10) . . ?
O7 Nd1 O3 105.41(10) 2_566 . ?
O5 Nd1 O3 79.59(10) 2_566 . ?
O4 Nd1 O3 146.88(10) . . ?
O6 Nd1 O3 123.11(9) . . ?
O1S Nd1 O3 73.47(11) . . ?
O2 Nd1 O3 51.75(9) . . ?
O1 Nd1 O7 120.96(9) . . ?
O7 Nd1 O7 73.54(10) 2_566 . ?
O5 Nd1 O7 69.13(10) 2_566 . ?
O4 Nd1 O7 65.15(9) . . ?
O6 Nd1 O7 49.23(9) . . ?
O1S Nd1 O7 132.36(10) . . ?
O2 Nd1 O7 108.53(9) . . ?
O3 Nd1 O7 147.85(9) . . ?
O1 Nd1 C20 75.12(11) . . ?
O7 Nd1 C20 126.42(11) 2_566 . ?
O5 Nd1 C20 74.65(11) 2_566 . ?
O4 Nd1 C20 152.31(10) . . ?
O6 Nd1 C20 96.85(11) . . ?
O1S Nd1 C20 96.23(12) . . ?
O2 Nd1 C20 25.53(11) . . ?
O3 Nd1 C20 26.27(11) . . ?
O7 Nd1 C20 130.70(10) . . ?
O1 Nd1 C21 98.70(10) . . ?
O7 Nd1 C21 98.41(10) 2_566 . ?
O5 Nd1 C21 79.86(11) 2_566 . ?
O4 Nd1 C21 66.24(10) . . ?
O6 Nd1 C21 24.46(10) . . ?
O1S Nd1 C21 142.61(11) . . ?
O2 Nd1 C21 91.99(10) . . ?
O3 Nd1 C21 142.65(10) . . ?
O7 Nd1 C21 25.25(9) . . ?
C20 Nd1 C21 117.30(11) . . ?
O1 P1 C10 112.82(18) . . ?
O1 P1 C1 110.51(18) . . ?
C10 P1 C1 109.95(18) . . ?
O1 P1 C7 109.62(17) . . ?
C10 P1 C7 108.52(18) . . ?
C1 P1 C7 105.10(18) . . ?
C20 O2 Nd1 94.7(2) . . ?
C21 O6 Nd1 101.6(2) . . ?
C16 O4 Nd1 132.4(2) . . ?
C20 O3 Nd1 91.4(2) . . ?
C16 O5 Nd1 136.9(2) . 2_566 ?
C11 C10 C12 120.5(4) . . ?
C11 C10 P1 118.6(3) . . ?
C12 C10 P1 120.6(3) . . ?
C2 C3 C4 120.2(4) . . ?
C8 C7 C9 120.5(4) . . ?
C8 C7 P1 117.2(3) . . ?
C9 C7 P1 122.1(3) . . ?
C6 C1 C2 120.3(4) . . ?
C6 C1 P1 123.2(3) . . ?
C2 C1 P1 116.4(3) . . ?
C13 C8 C7 119.7(4) 2_576 . ?
C3 C2 C1 119.8(3) . . ?
C5 C4 C3 119.8(4) . . ?
C5 C4 C21 121.4(3) . 2_666 ?
C3 C4 C21 118.8(3) . 2_666 ?
C19 C11 C10 118.8(4) 2_567 . ?
C4 C5 C6 120.1(4) . . ?
C5 C6 C1 119.7(4) . . ?
C7 C9 C15 119.5(4) . 2_576 ?
C17 C18 C19 120.1(4) . . ?
C17 C18 C20 121.3(4) . . ?
C19 C18 C20 118.6(4) . . ?
O2 C20 O3 121.9(4) . . ?
O2 C20 C18 118.6(4) . . ?
O3 C20 C18 119.5(4) . . ?
O2 C20 Nd1 59.7(2) . . ?
O3 C20 Nd1 62.3(2) . . ?
C18 C20 Nd1 177.0(3) . . ?
C18 C17 C12 119.7(4) . 2_567 ?
C18 C19 C11 120.9(4) . 2_567 ?
C21 O7 Nd1 163.8(3) . 2_566 ?
C21 O7 Nd1 86.1(2) . . ?
Nd1 O7 Nd1 106.46(10) 2_566 . ?
C13 C14 C15 120.3(4) . . ?
C13 C14 C16 120.1(3) . . ?
C15 C14 C16 119.6(3) . . ?
C8 C13 C14 120.4(4) 2_576 . ?
C14 C15 C9 119.4(4) . 2_576 ?
O5 C16 O4 126.3(3) . . ?
O5 C16 C14 117.5(3) . . ?
O4 C16 C14 116.2(3) . . ?
O6 C21 O7 120.8(4) . . ?
O6 C21 C4 119.1(3) . 2_666 ?
O7 C21 C4 120.1(4) . 2_666 ?
O6 C21 Nd1 53.97(19) . . ?
O7 C21 Nd1 68.6(2) . . ?
C4 C21 Nd1 163.0(3) 2_666 . ?
P1 O1 Nd1 165.70(18) . . ?
C10 C12 C17 120.0(4) . 2_567 ?
C1S O1S Nd1 152.1(5) . . ?
O1S C1S N1S 126.0(8) . . ?
C1S N1S C3S 121.9(10) . . ?
C1S N1S C2S 119.9(7) . . ?
C3S N1S C2S 118.3(9) . . ?

loop_
_geom_bond_atom_site_label_1
_geom_bond_atom_site_label_2
_geom_bond_distance
_geom_bond_site_symmetry_2
_geom_bond_publ_flag
Nd1 O1 2.385(3) . ?
Nd1 O7 2.404(3) 2_566 ?
Nd1 O5 2.434(3) 2_566 ?
Nd1 O4 2.437(3) . ?
Nd1 O6 2.469(3) . ?
Nd1 O1S 2.496(3) . ?
Nd1 O2 2.515(3) . ?
Nd1 O3 2.570(3) . ?
Nd1 O7 2.791(3) . ?
Nd1 C20 2.902(4) . ?
Nd1 C21 2.991(4) . ?
P1 O1 1.496(3) . ?
P1 C10 1.787(4) . ?
P1 C1 1.799(4) . ?
P1 C7 1.805(4) . ?
O2 C20 1.255(5) . ?
O6 C21 1.264(5) . ?
O4 C16 1.261(5) . ?
O3 C20 1.285(5) . ?
O5 C16 1.257(5) . ?
O5 Nd1 2.434(3) 2_566 ?
C10 C11 1.396(6) . ?
C10 C12 1.396(6) . ?
C3 C2 1.389(5) . ?
C3 C4 1.403(5) . ?
C7 C8 1.386(5) . ?
C7 C9 1.393(5) . ?
C1 C6 1.397(6) . ?
C1 C2 1.397(5) . ?
C8 C13 1.385(6) 2_576 ?
C4 C5 1.395(6) . ?
C4 C21 1.492(5) 2_666 ?
C11 C19 1.395(6) 2_567 ?
C5 C6 1.396(6) . ?
C9 C15 1.404(6) 2_576 ?
C18 C17 1.387(6) . ?
C18 C19 1.391(6) . ?
C18 C20 1.502(6) . ?
C17 C12 1.399(6) 2_567 ?
C19 C11 1.395(6) 2_567 ?
O7 C21 1.279(5) . ?
O7 Nd1 2.404(3) 2_566 ?
C14 C13 1.387(5) . ?
C14 C15 1.391(6) . ?
C14 C16 1.512(5) . ?
C13 C8 1.385(6) 2_576 ?
C15 C9 1.404(6) 2_576 ?
C21 C4 1.492(5) 2_666 ?
C12 C17 1.399(6) 2_567 ?
O1S C1S 1.145(8) . ?
C1S N1S 1.368(11) . ?
N1S C3S 1.444(12) . ?
N1S C2S 1.452(12) . ?

loop_
_platon_squeeze_void_nr
_platon_squeeze_void_average_x
_platon_squeeze_void_average_y
_platon_squeeze_void_average_z
_platon_squeeze_void_volume
_platon_squeeze_void_count_electrons
1 -0.028 0.008 0.000 541.6 16.2
